data_7053527
loop_
_publ_author_name
'Langer, Jens'
'Krieck, Sven'
'G\"orls, Helmar'
'Kreisel, G\"unter'
'Seidel, Wolfgang'
'Westerhausen, Matthias'

_publ_section_title
;
 Organic heterobimetallic complexes of the alkaline earth metals (Ae = Ca,
 Sr, Ba) with tetrahedral metallate anions of three-valent metals (M = B,
 Al, Ga, and V)
;
_journal_issue 8
_journal_name_full 'New Journal of Chemistry'
_journal_page_first 1667
_journal_paper_doi 10.1039/c0nj00136h
_journal_volume 34
_journal_year 2010
_chemical_formula_moiety '2(C42 H38 Al N2), C12 H26 K O3, C8 H16 K O2'
_chemical_formula_sum 'C52 H59 Al K N2 O2.5'
_chemical_formula_weight 818.09
_chemical_name_systematic
;
?
;
_space_group_IT_number 2
_symmetry_cell_setting triclinic
_symmetry_space_group_name_Hall '-P 1'
_symmetry_space_group_name_H-M 'P -1'
_atom_sites_solution_hydrogens geom
_atom_sites_solution_primary direct
_atom_sites_solution_secondary difmap
_audit_creation_method SHELXL-97
_cell_angle_alpha 94.365(2)
_cell_angle_beta 91.070(2)
_cell_angle_gamma 104.162(2)
_cell_formula_units_Z 4
_cell_length_a 10.8940(4)
_cell_length_b 12.2427(5)
_cell_length_c 34.7637(13)
_cell_measurement_reflns_used 19265
_cell_measurement_temperature 183(2)
_cell_measurement_theta_max 27.63
_cell_measurement_theta_min 1.18
_cell_volume 4479.2(3)
_computing_cell_refinement DENZO
_computing_data_collection COLLECT
_computing_data_reduction DENZO
_computing_molecular_graphics SHELXTL/PC
_computing_publication_material SHELXL-97
_computing_structure_refinement 'SHELXL-97 (Sheldrick, 1997)'
_computing_structure_solution 'SHELXS-97 (Sheldrick, 1990)'
_diffrn_ambient_temperature 183(2)
_diffrn_measured_fraction_theta_full 0.716
_diffrn_measured_fraction_theta_max 0.716
_diffrn_measurement_device_type KappaCCD
_diffrn_measurement_method 'phi- + omega-scan'
_diffrn_radiation_monochromator graphite
_diffrn_radiation_source 'fine-focus sealed tube'
_diffrn_radiation_type MoK\a
_diffrn_radiation_wavelength 0.71073
_diffrn_reflns_av_R_equivalents 0.0347
_diffrn_reflns_av_sigmaI/netI 0.0666
_diffrn_reflns_limit_h_max 14
_diffrn_reflns_limit_h_min -9
_diffrn_reflns_limit_k_max 15
_diffrn_reflns_limit_k_min -15
_diffrn_reflns_limit_l_max 45
_diffrn_reflns_limit_l_min -43
_diffrn_reflns_number 19265
_diffrn_reflns_theta_full 27.63
_diffrn_reflns_theta_max 27.63
_diffrn_reflns_theta_min 1.18
_exptl_absorpt_coefficient_mu 0.182
_exptl_absorpt_correction_type none
_exptl_crystal_colour colourless
_exptl_crystal_density_diffrn 1.213
_exptl_crystal_density_method 'not measured'
_exptl_crystal_description prism
_exptl_crystal_F_000 1748
_exptl_crystal_size_max 0.06
_exptl_crystal_size_mid 0.06
_exptl_crystal_size_min 0.05
_refine_diff_density_max 0.731
_refine_diff_density_min -0.433
_refine_diff_density_rms 0.066
_refine_ls_extinction_method none
_refine_ls_goodness_of_fit_ref 1.050
_refine_ls_hydrogen_treatment constr
_refine_ls_matrix_type full
_refine_ls_number_parameters 1042
_refine_ls_number_reflns 14916
_refine_ls_number_restraints 0
_refine_ls_restrained_S_all 1.050
_refine_ls_R_factor_all 0.1397
_refine_ls_R_factor_gt 0.0910
_refine_ls_shift/su_max 0.005
_refine_ls_shift/su_mean 0.000
_refine_ls_structure_factor_coef Fsqd
_refine_ls_weighting_details 'calc w=1/[\s^2^(Fo^2^)+(0.1030P)^2^+8.7760P] where P=(Fo^2^+2Fc^2^)/3'
_refine_ls_weighting_scheme calc
_refine_ls_wR_factor_gt 0.2264
_refine_ls_wR_factor_ref 0.2594
_reflns_number_gt 9481
_reflns_number_total 14916
_reflns_threshold_expression >2sigma(I)
_cod_data_source_file c0nj00136h.txt
_cod_data_source_block FO3604
_cod_depositor_comments
;
The following automatic conversions were performed:

'_exptl_absorpt_correction_type' value 'NONE' changed to 'none'
according to /home/saulius/struct/CIF-dictionaries/cif_core.dic
dictionary named 'cif_core.dic' version 2.4.2 from 2011-04-26.

Automatic conversion script
Id: cif_fix_values 1891 2012-01-12 08:04:46Z andrius 
;
_cod_original_formula_sum 'C52 H59 Al K N2 O2.50'
_cod_database_code 7053527

loop_
_symmetry_equiv_pos_as_xyz
'x, y, z'
'-x, -y, -z'

loop_
_atom_site_label
_atom_site_type_symbol
_atom_site_fract_x
_atom_site_fract_y
_atom_site_fract_z
_atom_site_U_iso_or_equiv
_atom_site_adp_type
_atom_site_occupancy
_atom_site_symmetry_multiplicity
_atom_site_calc_flag
_atom_site_refinement_flags
_atom_site_disorder_assembly
_atom_site_disorder_group
K1A K 0.24757(10) -0.07286(10) 0.87170(3) 0.0480(3) Uani 1 1 d . A .
Al1A Al 0.61116(11) 0.29128(12) 0.86961(3) 0.0336(3) Uani 1 1 d . . .
O1A O 0.0509(3) -0.0560(4) 0.82456(11) 0.0665(11) Uani 1 1 d . . .
O2A O 0.3088(4) -0.1593(4) 0.93783(14) 0.0901(15) Uani 1 1 d . . .
O3A O 0.1158(6) -0.2985(4) 0.85467(16) 0.1057(17) Uani 1 1 d . . .
N1A N 0.6145(3) 0.1360(3) 0.87237(9) 0.0355(9) Uani 1 1 d . A .
N2A N 0.4302(3) 0.2637(3) 0.86682(9) 0.0369(9) Uani 1 1 d . A .
C1A C 0.4946(5) -0.1533(5) 0.82985(15) 0.0548(14) Uani 1 1 d . . .
H1AA H 0.5103 -0.2286 0.8341 0.066 Uiso 1 1 calc R A .
C2A C 0.4199(5) -0.1416(5) 0.79860(16) 0.0559(14) Uani 1 1 d . A .
H2AA H 0.3829 -0.2084 0.7800 0.067 Uiso 1 1 calc R . .
C3A C 0.4084(5) -0.0344(5) 0.79052(14) 0.0513(14) Uani 1 1 d . . .
H3AA H 0.3622 -0.0264 0.7662 0.062 Uiso 1 1 calc R A .
C4A C 0.4692(4) 0.0622(5) 0.81330(12) 0.0434(12) Uani 1 1 d . A .
H4AA H 0.4676 0.1387 0.8053 0.052 Uiso 1 1 calc R . .
C5A C 0.5440(4) 0.0515(4) 0.84553(12) 0.0394(11) Uani 1 1 d . . .
C6A C 0.5585(4) -0.0559(4) 0.85349(13) 0.0430(12) Uani 1 1 d . A .
C7A C 0.6420(4) -0.0381(5) 0.88708(13) 0.0438(12) Uani 1 1 d . . .
C8A C 0.6929(5) -0.1118(5) 0.90803(16) 0.0591(15) Uani 1 1 d . A .
H8AA H 0.6748 -0.1903 0.9001 0.071 Uiso 1 1 calc R . .
C9A C 0.7691(5) -0.0679(6) 0.94011(16) 0.0614(16) Uani 1 1 d . . .
H9AA H 0.8045 -0.1163 0.9546 0.074 Uiso 1 1 calc R A .
C10A C 0.7954(5) 0.0477(6) 0.95173(14) 0.0590(16) Uani 1 1 d . A .
H10A H 0.8477 0.0762 0.9742 0.071 Uiso 1 1 calc R . .
C11A C 0.7470(4) 0.1219(5) 0.93124(13) 0.0468(12) Uani 1 1 d . . .
H11A H 0.7644 0.2000 0.9397 0.056 Uiso 1 1 calc R A .
C12A C 0.6718(4) 0.0785(4) 0.89771(12) 0.0400(11) Uani 1 1 d . A .
C13A C 0.3539(4) 0.2055(4) 0.89426(12) 0.0370(11) Uani 1 1 d . . .
C14A C 0.3895(4) 0.1596(4) 0.92694(12) 0.0443(12) Uani 1 1 d . A .
H14A H 0.4810 0.1737 0.9350 0.053 Uiso 1 1 calc R . .
C15A C 0.2961(5) 0.1049(5) 0.95037(13) 0.0485(13) Uani 1 1 d . . .
H15A H 0.3207 0.0794 0.9754 0.058 Uiso 1 1 calc R A .
C16A C 0.1674(5) 0.0969(5) 0.94127(13) 0.0484(13) Uani 1 1 d . A .
H16A H 0.1021 0.0636 0.9598 0.058 Uiso 1 1 calc R . .
C17A C 0.1304(4) 0.1406(4) 0.90933(13) 0.0444(12) Uani 1 1 d . . .
H17A H 0.0394 0.1397 0.9046 0.053 Uiso 1 1 calc R A .
C18A C 0.2237(4) 0.1967(4) 0.88536(12) 0.0373(11) Uani 1 1 d . A .
C19A C 0.2193(4) 0.2519(4) 0.85060(12) 0.0395(11) Uani 1 1 d . . .
C20A C 0.1218(4) 0.2715(5) 0.82773(13) 0.0474(13) Uani 1 1 d . A .
H20A H 0.0366 0.2488 0.8353 0.057 Uiso 1 1 calc R . .
C21A C 0.1489(4) 0.3235(5) 0.79449(14) 0.0535(14) Uani 1 1 d . . .
H21A H 0.0823 0.3371 0.7790 0.064 Uiso 1 1 calc R A .
C22A C 0.2737(4) 0.3568(5) 0.78320(13) 0.0501(13) Uani 1 1 d . A .
H22A H 0.2908 0.3914 0.7597 0.060 Uiso 1 1 calc R . .
C23A C 0.3739(4) 0.3407(4) 0.80555(12) 0.0431(12) Uani 1 1 d . . .
H23A H 0.4586 0.3642 0.7977 0.052 Uiso 1 1 calc R A .
C24A C 0.3468(4) 0.2890(4) 0.83994(12) 0.0366(11) Uani 1 1 d . A .
C25A C 0.6930(4) 0.3608(4) 0.82238(11) 0.0331(10) Uani 1 1 d . . .
C26A C 0.6945(4) 0.4749(4) 0.81825(12) 0.0387(11) Uani 1 1 d . . .
C27A C 0.7618(4) 0.5341(4) 0.78923(14) 0.0465(12) Uani 1 1 d . . .
H27A H 0.7612 0.6110 0.7874 0.056 Uiso 1 1 calc R . .
C28A C 0.8292(4) 0.4829(5) 0.76320(13) 0.0446(12) Uani 1 1 d . . .
C29A C 0.8282(4) 0.3722(4) 0.76664(12) 0.0403(12) Uani 1 1 d . . .
H29A H 0.8739 0.3361 0.7489 0.048 Uiso 1 1 calc R . .
C30A C 0.7629(4) 0.3102(4) 0.79515(11) 0.0345(10) Uani 1 1 d . . .
C31A C 0.6261(5) 0.5408(5) 0.84537(14) 0.0523(13) Uani 1 1 d . . .
H31A H 0.5829 0.4917 0.8645 0.078 Uiso 1 1 calc R . .
H31B H 0.5637 0.5678 0.8305 0.078 Uiso 1 1 calc R . .
H31C H 0.6876 0.6056 0.8586 0.078 Uiso 1 1 calc R . .
C32A C 0.9069(6) 0.5513(6) 0.73285(17) 0.0739(18) Uani 1 1 d . . .
H32A H 0.9483 0.5024 0.7169 0.111 Uiso 1 1 calc R . .
H32B H 0.9714 0.6143 0.7458 0.111 Uiso 1 1 calc R . .
H32C H 0.8507 0.5810 0.7164 0.111 Uiso 1 1 calc R . .
C33A C 0.7722(4) 0.1904(4) 0.79491(13) 0.0407(11) Uani 1 1 d . . .
H33A H 0.8259 0.1743 0.7740 0.061 Uiso 1 1 calc R . .
H33B H 0.6874 0.1395 0.7909 0.061 Uiso 1 1 calc R . .
H33C H 0.8094 0.1786 0.8197 0.061 Uiso 1 1 calc R . .
C34A C 0.6935(4) 0.3947(4) 0.91586(11) 0.0386(11) Uani 1 1 d . . .
C35A C 0.6342(5) 0.4624(4) 0.94068(12) 0.0434(12) Uani 1 1 d . . .
C36A C 0.7043(5) 0.5457(5) 0.96721(13) 0.0500(13) Uani 1 1 d . . .
H36A H 0.6613 0.5911 0.9825 0.060 Uiso 1 1 calc R . .
C37A C 0.8346(5) 0.5655(5) 0.97222(14) 0.0553(14) Uani 1 1 d . . .
C38A C 0.8932(5) 0.4993(5) 0.94860(14) 0.0524(14) Uani 1 1 d . . .
H38A H 0.9822 0.5094 0.9517 0.063 Uiso 1 1 calc R . .
C39A C 0.8271(4) 0.4186(4) 0.92054(12) 0.0416(11) Uani 1 1 d . . .
C40A C 0.4918(5) 0.4504(5) 0.93912(15) 0.0530(14) Uani 1 1 d . . .
H40A H 0.4707 0.5051 0.9583 0.080 Uiso 1 1 calc R . .
H40B H 0.4480 0.3736 0.9447 0.080 Uiso 1 1 calc R . .
H40C H 0.4650 0.4648 0.9133 0.080 Uiso 1 1 calc R . .
C41A C 0.9065(6) 0.6573(6) 1.00162(18) 0.082(2) Uani 1 1 d . . .
H41A H 0.8468 0.6931 1.0153 0.123 Uiso 1 1 calc R . .
H41B H 0.9666 0.7142 0.9884 0.123 Uiso 1 1 calc R . .
H41C H 0.9527 0.6243 1.0202 0.123 Uiso 1 1 calc R . .
C42A C 0.9048(4) 0.3594(4) 0.89421(13) 0.0452(12) Uani 1 1 d . . .
H42A H 0.9950 0.3888 0.9013 0.068 Uiso 1 1 calc R . .
H42B H 0.8894 0.3733 0.8674 0.068 Uiso 1 1 calc R . .
H42C H 0.8802 0.2779 0.8970 0.068 Uiso 1 1 calc R . .
C43A C 0.0664(11) -0.0401(13) 0.7849(3) 0.060(3) Uiso 0.50 1 d P A 1
H43A H 0.1275 -0.0805 0.7738 0.071 Uiso 0.50 1 calc PR A 1
H43B H 0.0947 0.0411 0.7806 0.071 Uiso 0.50 1 calc PR A 1
C43C C 0.0436(13) -0.1084(15) 0.7856(4) 0.078(4) Uiso 0.50 1 d P A 2
H43C H 0.0417 -0.1895 0.7859 0.093 Uiso 0.50 1 calc PR A 2
H43D H 0.1178 -0.0712 0.7712 0.093 Uiso 0.50 1 calc PR A 2
C44A C -0.0745(6) -0.0943(9) 0.7675(2) 0.111(3) Uani 1 1 d . . .
H44A H -0.0964 -0.0481 0.7475 0.133 Uiso 0.50 1 calc PR A 1
H44B H -0.0818 -0.1719 0.7557 0.133 Uiso 0.50 1 calc PR A 1
H44C H -0.0600 -0.0217 0.7555 0.133 Uiso 0.50 1 calc PR A 2
H44D H -0.1099 -0.1570 0.7476 0.133 Uiso 0.50 1 calc PR A 2
C45A C -0.1584(6) -0.0961(6) 0.79983(19) 0.0759(18) Uani 1 1 d . A .
H45A H -0.1974 -0.1744 0.8060 0.091 Uiso 1 1 calc R . .
H45B H -0.2260 -0.0575 0.7945 0.091 Uiso 1 1 calc R . .
C46A C -0.0691(6) -0.0327(7) 0.8316(2) 0.089(2) Uani 1 1 d . A .
H46A H -0.0626 0.0494 0.8318 0.106 Uiso 1 1 calc R . .
H46B H -0.0993 -0.0580 0.8570 0.106 Uiso 1 1 calc R . .
C47A C 0.4181(6) -0.1354(7) 0.9624(2) 0.081(2) Uani 1 1 d . A .
H47A H 0.4070 -0.0881 0.9859 0.098 Uiso 1 1 calc R . .
H47B H 0.4930 -0.0948 0.9490 0.098 Uiso 1 1 calc R . .
C48A C 0.4339(7) -0.2431(7) 0.9725(2) 0.097(2) Uani 1 1 d . . .
H48A H 0.4783 -0.2355 0.9980 0.116 Uiso 1 1 calc R A .
H48B H 0.4834 -0.2750 0.9530 0.116 Uiso 1 1 calc R . .
C49A C 0.3035(7) -0.3161(7) 0.9734(2) 0.087(2) Uani 1 1 d . A .
H49A H 0.2800 -0.3312 1.0002 0.104 Uiso 1 1 calc R . .
H49B H 0.2955 -0.3890 0.9579 0.104 Uiso 1 1 calc R . .
C50A C 0.2219(7) -0.2478(7) 0.9559(2) 0.089(2) Uani 1 1 d . A .
H50A H 0.1598 -0.2955 0.9366 0.107 Uiso 1 1 calc R . .
H50B H 0.1754 -0.2152 0.9762 0.107 Uiso 1 1 calc R . .
C51A C -0.0553(9) -0.2584(9) 0.8915(3) 0.148(4) Uani 1 1 d . . .
H51A H -0.1379 -0.2948 0.9012 0.222 Uiso 1 1 calc R A .
H51B H -0.0653 -0.2005 0.8745 0.222 Uiso 1 1 calc R . .
H51C H 0.0029 -0.2231 0.9132 0.222 Uiso 1 1 calc R . .
C52A C -0.0030(8) -0.3450(9) 0.8693(3) 0.127(3) Uani 1 1 d . A .
H52A H 0.0047 -0.4043 0.8864 0.152 Uiso 1 1 calc R . .
H52B H -0.0629 -0.3813 0.8476 0.152 Uiso 1 1 calc R . .
C53A C 0.1691(12) -0.3820(8) 0.8335(3) 0.149(5) Uani 1 1 d . A .
H53A H 0.2196 -0.3492 0.8119 0.179 Uiso 1 1 calc R . .
H53B H 0.1018 -0.4484 0.8232 0.179 Uiso 1 1 calc R . .
C54A C 0.2530(9) -0.4140(10) 0.8643(3) 0.151(4) Uani 1 1 d . . .
H54A H 0.2981 -0.4674 0.8525 0.227 Uiso 1 1 calc R A .
H54B H 0.2002 -0.4492 0.8847 0.227 Uiso 1 1 calc R . .
H54C H 0.3145 -0.3459 0.8754 0.227 Uiso 1 1 calc R . .
K1B K 0.20780(10) 0.22558(10) 0.61285(3) 0.0531(3) Uani 1 1 d . B .
Al1B Al -0.16038(12) -0.12197(13) 0.61131(4) 0.0403(4) Uani 1 1 d . . .
O1B O 0.4267(4) 0.2538(4) 0.65344(12) 0.0762(13) Uani 1 1 d . . .
O2B O 0.2403(5) 0.4413(4) 0.60344(15) 0.1004(16) Uani 1 1 d . B .
N1B N 0.0184(3) -0.1103(3) 0.61492(10) 0.0382(9) Uani 1 1 d . . .
N2B N -0.1471(3) 0.0383(4) 0.61192(10) 0.0444(10) Uani 1 1 d . . .
C1B C 0.0966(4) -0.1379(4) 0.64291(11) 0.0382(11) Uani 1 1 d . . .
C2B C 0.0618(4) -0.1989(5) 0.67498(13) 0.0501(13) Uani 1 1 d . . .
H2BA H -0.0248 -0.2285 0.6801 0.060 Uiso 1 1 calc R . .
C3B C 0.1576(5) -0.2151(5) 0.69926(14) 0.0598(16) Uani 1 1 d . . .
H3BA H 0.1356 -0.2578 0.7209 0.072 Uiso 1 1 calc R . .
C4B C 0.2855(5) -0.1701(5) 0.69254(14) 0.0559(15) Uani 1 1 d . . .
H4BA H 0.3486 -0.1810 0.7100 0.067 Uiso 1 1 calc R . .
C5B C 0.3207(4) -0.1108(5) 0.66118(13) 0.0484(13) Uani 1 1 d . . .
H5BA H 0.4078 -0.0826 0.6563 0.058 Uiso 1 1 calc R . .
C6B C 0.2260(4) -0.0920(4) 0.63626(12) 0.0379(11) Uani 1 1 d . . .
C7B C 0.2293(4) -0.0350(4) 0.60204(12) 0.0395(11) Uani 1 1 d . . .
C8B C 0.3272(5) 0.0266(4) 0.58071(13) 0.0441(12) Uani 1 1 d . . .
H8BA H 0.4133 0.0354 0.5886 0.053 Uiso 1 1 calc R . .
C9B C 0.2968(5) 0.0743(5) 0.54811(14) 0.0526(13) Uani 1 1 d . . .
H9BA H 0.3624 0.1155 0.5334 0.063 Uiso 1 1 calc R . .
C10B C 0.1700(5) 0.0623(5) 0.53662(14) 0.0548(14) Uani 1 1 d . . .
H10B H 0.1511 0.0957 0.5142 0.066 Uiso 1 1 calc R . .
C11B C 0.0718(5) 0.0032(4) 0.55706(13) 0.0468(12) Uani 1 1 d . . .
H11B H -0.0138 -0.0038 0.5490 0.056 Uiso 1 1 calc R . .
C12B C 0.1016(4) -0.0468(4) 0.59029(12) 0.0392(11) Uani 1 1 d . . .
C13B C -0.0745(4) 0.1161(4) 0.64034(12) 0.0396(11) Uani 1 1 d . . .
C14B C -0.0094(4) 0.0933(5) 0.67314(12) 0.0422(11) Uani 1 1 d . . .
H14B H -0.0118 0.0179 0.6785 0.051 Uiso 1 1 calc R . .
C15B C 0.0582(4) 0.1848(5) 0.69727(13) 0.0496(13) Uani 1 1 d . . .
H15B H 0.1033 0.1713 0.7193 0.060 Uiso 1 1 calc R . .
C16B C 0.0615(5) 0.2966(5) 0.68994(14) 0.0499(13) Uani 1 1 d . . .
H16B H 0.1081 0.3574 0.7071 0.060 Uiso 1 1 calc R . .
C17B C -0.0024(4) 0.3184(5) 0.65808(14) 0.0492(13) Uani 1 1 d . . .
H17B H -0.0004 0.3942 0.6532 0.059 Uiso 1 1 calc R . .
C18B C -0.0703(4) 0.2285(4) 0.63284(13) 0.0420(12) Uani 1 1 d . . .
C19B C -0.1412(5) 0.2221(5) 0.59709(14) 0.0477(13) Uani 1 1 d . . .
C20B C -0.1668(5) 0.3040(5) 0.57429(15) 0.0588(15) Uani 1 1 d . . .
H20B H -0.1394 0.3821 0.5827 0.071 Uiso 1 1 calc R . .
C21B C -0.2325(6) 0.2691(6) 0.53943(17) 0.0726(18) Uani 1 1 d . . .
H21B H -0.2496 0.3234 0.5234 0.087 Uiso 1 1 calc R . .
C22B C -0.2739(7) 0.1544(6) 0.52773(17) 0.080(2) Uani 1 1 d . . .
H22B H -0.3197 0.1322 0.5037 0.096 Uiso 1 1 calc R . .
C23B C -0.2513(6) 0.0724(5) 0.54945(15) 0.0667(17) Uani 1 1 d . . .
H23B H -0.2799 -0.0052 0.5406 0.080 Uiso 1 1 calc R . .
C24B C -0.1845(5) 0.1057(5) 0.58530(13) 0.0488(13) Uani 1 1 d . . .
C25B C -0.2527(4) -0.1999(5) 0.65555(13) 0.0431(12) Uani 1 1 d . . .
C26B C -0.3178(4) -0.1506(5) 0.68492(14) 0.0463(13) Uani 1 1 d . . .
C27B C -0.3918(4) -0.2183(5) 0.71066(14) 0.0526(14) Uani 1 1 d . . .
H27B H -0.4319 -0.1832 0.7304 0.063 Uiso 1 1 calc R . .
C28B C -0.4091(5) -0.3338(5) 0.70866(16) 0.0547(14) Uani 1 1 d . . .
C29B C -0.3470(5) -0.3824(5) 0.68035(16) 0.0589(14) Uani 1 1 d . . .
H29B H -0.3574 -0.4620 0.6784 0.071 Uiso 1 1 calc R . .
C30B C -0.2695(4) -0.3181(5) 0.65456(14) 0.0481(13) Uani 1 1 d . . .
C31B C -0.3138(5) -0.0266(5) 0.68912(16) 0.0567(15) Uani 1 1 d . . .
H31D H -0.3643 -0.0110 0.7109 0.085 Uiso 1 1 calc R . .
H31E H -0.3486 -0.0053 0.6654 0.085 Uiso 1 1 calc R . .
H31F H -0.2259 0.0172 0.6937 0.085 Uiso 1 1 calc R . .
C32B C -0.4968(6) -0.4039(6) 0.73562(19) 0.0764(19) Uani 1 1 d . . .
H32D H -0.5310 -0.3540 0.7535 0.115 Uiso 1 1 calc R . .
H32E H -0.4498 -0.4468 0.7503 0.115 Uiso 1 1 calc R . .
H32F H -0.5666 -0.4564 0.7206 0.115 Uiso 1 1 calc R . .
C33B C -0.2056(5) -0.3825(5) 0.62539(15) 0.0571(14) Uani 1 1 d . . .
H33D H -0.1532 -0.3294 0.6090 0.086 Uiso 1 1 calc R . .
H33E H -0.2702 -0.4377 0.6093 0.086 Uiso 1 1 calc R . .
H33F H -0.1520 -0.4219 0.6390 0.086 Uiso 1 1 calc R . .
C34B C -0.2483(4) -0.2068(4) 0.56224(13) 0.0450(12) Uani 1 1 d . . .
C35B C -0.3793(5) -0.2114(5) 0.55725(14) 0.0520(14) Uani 1 1 d . . .
C36B C -0.4521(5) -0.2732(5) 0.52566(15) 0.0539(14) Uani 1 1 d . . .
H36B H -0.5396 -0.2750 0.5237 0.065 Uiso 1 1 calc R . .
C37B C -0.4012(5) -0.3316(5) 0.49743(14) 0.0519(13) Uani 1 1 d . . .
C38B C -0.2753(5) -0.3307(4) 0.50235(13) 0.0496(13) Uani 1 1 d . . .
H38B H -0.2389 -0.3723 0.4836 0.059 Uiso 1 1 calc R . .
C39B C -0.1981(4) -0.2715(4) 0.53371(13) 0.0445(12) Uani 1 1 d . . .
C40B C -0.4463(5) -0.1527(6) 0.58705(17) 0.0709(19) Uani 1 1 d . . .
H40D H -0.5357 -0.1653 0.5790 0.106 Uiso 1 1 calc R . .
H40E H -0.4064 -0.0714 0.5894 0.106 Uiso 1 1 calc R . .
H40F H -0.4402 -0.1834 0.6120 0.106 Uiso 1 1 calc R . .
C41B C -0.4799(5) -0.3947(5) 0.46274(15) 0.0663(16) Uani 1 1 d . . .
H41D H -0.4270 -0.4303 0.4459 0.099 Uiso 1 1 calc R . .
H41E H -0.5135 -0.3416 0.4484 0.099 Uiso 1 1 calc R . .
H41F H -0.5504 -0.4529 0.4713 0.099 Uiso 1 1 calc R . .
C42B C -0.0630(5) -0.2805(5) 0.53507(14) 0.0544(14) Uani 1 1 d . . .
H42D H -0.0492 -0.3299 0.5129 0.082 Uiso 1 1 calc R . .
H42E H -0.0457 -0.3123 0.5590 0.082 Uiso 1 1 calc R . .
H42F H -0.0061 -0.2053 0.5342 0.082 Uiso 1 1 calc R . .
C43B C 0.4147(6) 0.2266(8) 0.6918(2) 0.097(3) Uani 1 1 d . . .
H43X H 0.3662 0.1471 0.6926 0.117 Uiso 1 1 calc R . .
H43Y H 0.3682 0.2759 0.7061 0.117 Uiso 1 1 calc R . .
C44B C 0.5407(6) 0.2422(8) 0.7099(2) 0.097(3) Uani 1 1 d . . .
H44X H 0.5477 0.1728 0.7217 0.117 Uiso 1 1 calc R . .
H44Y H 0.5573 0.3056 0.7303 0.117 Uiso 1 1 calc R . .
C45B C 0.6319(6) 0.2673(6) 0.6789(2) 0.0764(19) Uani 1 1 d . . .
H45C H 0.6842 0.2114 0.6767 0.092 Uiso 1 1 calc R . .
H45D H 0.6887 0.3439 0.6840 0.092 Uiso 1 1 calc R . .
C46B C 0.5529(6) 0.2598(8) 0.6431(2) 0.100(3) Uani 1 1 d . . .
H46C H 0.5850 0.3272 0.6287 0.120 Uiso 1 1 calc R . .
H46D H 0.5565 0.1918 0.6263 0.120 Uiso 1 1 calc R . .
C47B C 0.1791(9) 0.5182(8) 0.5868(3) 0.111(3) Uiso 1 1 d . . .
H47C H 0.1456 0.4884 0.5604 0.133 Uiso 0.516(11) 1 calc PR B 1
H47D H 0.1079 0.5294 0.6026 0.133 Uiso 0.516(11) 1 calc PR B 1
H47E H 0.2133 0.5374 0.5613 0.133 Uiso 0.484(11) 1 calc PR B 2
H47F H 0.0866 0.4858 0.5836 0.133 Uiso 0.484(11) 1 calc PR B 2
C48B C 0.2720(15) 0.6215(14) 0.5857(5) 0.097(5) Uiso 0.516(11) 1 d P B 1
H48C H 0.2357 0.6865 0.5929 0.116 Uiso 0.516(11) 1 calc PR B 1
H48D H 0.3061 0.6292 0.5596 0.116 Uiso 0.516(11) 1 calc PR B 1
C49B C 0.3726(13) 0.6156(12) 0.6143(4) 0.080(4) Uiso 0.516(11) 1 d P B 1
H49C H 0.4549 0.6255 0.6017 0.096 Uiso 0.516(11) 1 calc PR B 1
H49D H 0.3808 0.6766 0.6353 0.096 Uiso 0.516(11) 1 calc PR B 1
C48C C 0.2069(15) 0.6128(14) 0.6133(4) 0.086(5) Uiso 0.484(11) 1 d P B 2
H48E H 0.1283 0.6258 0.6245 0.103 Uiso 0.484(11) 1 calc PR B 2
H48F H 0.2502 0.6809 0.6007 0.103 Uiso 0.484(11) 1 calc PR B 2
C49C C 0.2921(14) 0.5878(14) 0.6441(4) 0.086(5) Uiso 0.484(11) 1 d P B 2
H49E H 0.3607 0.6559 0.6520 0.103 Uiso 0.484(11) 1 calc PR B 2
H49F H 0.2434 0.5641 0.6671 0.103 Uiso 0.484(11) 1 calc PR B 2
C50B C 0.3387(9) 0.5077(8) 0.6296(3) 0.117(3) Uiso 1 1 d . . .
H50C H 0.3074 0.5144 0.6560 0.141 Uiso 0.516(11) 1 calc PR B 1
H50D H 0.4122 0.4736 0.6304 0.141 Uiso 0.516(11) 1 calc PR B 1
H50E H 0.3590 0.4620 0.6500 0.141 Uiso 0.484(11) 1 calc PR B 2
H50F H 0.4166 0.5383 0.6158 0.141 Uiso 0.484(11) 1 calc PR B 2

loop_
_atom_site_aniso_label
_atom_site_aniso_U_11
_atom_site_aniso_U_22
_atom_site_aniso_U_33
_atom_site_aniso_U_23
_atom_site_aniso_U_13
_atom_site_aniso_U_12
K1A 0.0450(6) 0.0528(8) 0.0500(6) 0.0089(5) 0.0033(4) 0.0177(5)
Al1A 0.0267(6) 0.0434(9) 0.0337(6) 0.0039(6) 0.0009(5) 0.0141(6)
O1A 0.054(2) 0.082(3) 0.067(2) 0.006(2) -0.0064(18) 0.023(2)
O2A 0.076(3) 0.093(4) 0.100(3) 0.045(3) -0.016(2) 0.010(3)
O3A 0.125(5) 0.069(4) 0.125(4) 0.017(3) 0.032(3) 0.024(3)
N1A 0.0332(19) 0.039(2) 0.0356(17) 0.0068(16) 0.0023(14) 0.0108(17)
N2A 0.0281(18) 0.051(3) 0.0345(17) 0.0081(17) 0.0016(14) 0.0138(17)
C1A 0.057(3) 0.044(4) 0.067(3) 0.004(3) 0.019(3) 0.018(3)
C2A 0.055(3) 0.047(4) 0.062(3) -0.008(3) 0.017(3) 0.008(3)
C3A 0.044(3) 0.058(4) 0.046(3) -0.011(3) 0.002(2) 0.006(3)
C4A 0.038(2) 0.052(3) 0.041(2) 0.004(2) 0.0047(19) 0.013(2)
C5A 0.030(2) 0.048(3) 0.043(2) 0.007(2) 0.0122(18) 0.012(2)
C6A 0.039(3) 0.042(3) 0.052(3) 0.009(2) 0.016(2) 0.015(2)
C7A 0.041(3) 0.048(4) 0.051(3) 0.013(2) 0.018(2) 0.023(2)
C8A 0.063(4) 0.053(4) 0.073(4) 0.023(3) 0.021(3) 0.031(3)
C9A 0.060(3) 0.080(5) 0.062(3) 0.029(3) 0.013(3) 0.044(3)
C10A 0.046(3) 0.092(5) 0.049(3) 0.021(3) 0.005(2) 0.033(3)
C11A 0.040(3) 0.062(4) 0.044(2) 0.012(2) 0.0052(19) 0.020(2)
C12A 0.033(2) 0.053(4) 0.041(2) 0.014(2) 0.0108(18) 0.020(2)
C13A 0.032(2) 0.042(3) 0.038(2) 0.004(2) 0.0055(17) 0.012(2)
C14A 0.038(3) 0.056(4) 0.042(2) 0.007(2) 0.0057(19) 0.018(2)
C15A 0.048(3) 0.061(4) 0.042(2) 0.010(2) 0.009(2) 0.022(3)
C16A 0.043(3) 0.056(4) 0.046(3) 0.006(2) 0.017(2) 0.010(2)
C17A 0.034(2) 0.049(3) 0.050(3) -0.002(2) 0.0121(19) 0.010(2)
C18A 0.031(2) 0.042(3) 0.043(2) 0.001(2) 0.0055(18) 0.016(2)
C19A 0.029(2) 0.051(3) 0.039(2) -0.002(2) 0.0028(17) 0.013(2)
C20A 0.028(2) 0.068(4) 0.046(3) -0.001(2) -0.0004(19) 0.015(2)
C21A 0.034(3) 0.078(4) 0.052(3) 0.004(3) -0.008(2) 0.024(3)
C22A 0.038(3) 0.072(4) 0.046(2) 0.017(2) 0.001(2) 0.020(3)
C23A 0.032(2) 0.060(4) 0.042(2) 0.009(2) 0.0032(18) 0.017(2)
C24A 0.027(2) 0.047(3) 0.038(2) 0.001(2) -0.0001(17) 0.013(2)
C25A 0.022(2) 0.039(3) 0.038(2) 0.0022(19) -0.0020(16) 0.0083(19)
C26A 0.032(2) 0.043(3) 0.043(2) 0.003(2) -0.0027(18) 0.011(2)
C27A 0.048(3) 0.037(3) 0.058(3) 0.011(2) 0.002(2) 0.014(2)
C28A 0.038(3) 0.047(4) 0.051(3) 0.017(2) 0.001(2) 0.011(2)
C29A 0.028(2) 0.056(4) 0.038(2) 0.002(2) 0.0020(17) 0.013(2)
C30A 0.023(2) 0.047(3) 0.033(2) 0.0035(19) -0.0041(16) 0.0095(19)
C31A 0.062(3) 0.048(4) 0.055(3) 0.007(2) 0.002(2) 0.027(3)
C32A 0.071(4) 0.076(5) 0.074(4) 0.031(3) 0.025(3) 0.008(3)
C33A 0.035(2) 0.043(3) 0.048(2) 0.004(2) 0.0074(19) 0.017(2)
C34A 0.038(2) 0.046(3) 0.033(2) 0.002(2) -0.0002(17) 0.013(2)
C35A 0.050(3) 0.048(3) 0.036(2) 0.001(2) 0.0087(19) 0.020(2)
C36A 0.060(3) 0.055(4) 0.042(2) 0.000(2) 0.008(2) 0.030(3)
C37A 0.061(3) 0.056(4) 0.049(3) -0.011(3) -0.006(2) 0.019(3)
C38A 0.043(3) 0.059(4) 0.053(3) -0.006(3) -0.005(2) 0.013(3)
C39A 0.043(3) 0.042(3) 0.041(2) -0.003(2) -0.0037(19) 0.016(2)
C40A 0.048(3) 0.059(4) 0.057(3) -0.005(3) 0.014(2) 0.024(3)
C41A 0.082(4) 0.083(5) 0.077(4) -0.035(4) -0.019(3) 0.027(4)
C42A 0.035(2) 0.051(3) 0.050(3) -0.005(2) -0.0043(19) 0.015(2)
C44A 0.062(4) 0.209(10) 0.072(4) -0.012(5) -0.014(3) 0.061(5)
C45A 0.060(4) 0.078(5) 0.091(4) 0.002(4) -0.004(3) 0.021(3)
C46A 0.055(4) 0.107(6) 0.099(5) -0.005(4) 0.001(3) 0.014(4)
C47A 0.072(4) 0.095(6) 0.090(5) 0.033(4) 0.008(3) 0.036(4)
C48A 0.093(5) 0.085(6) 0.112(6) 0.011(5) -0.033(4) 0.023(4)
C49A 0.086(5) 0.082(5) 0.095(5) 0.039(4) 0.003(4) 0.015(4)
C50A 0.079(5) 0.100(6) 0.083(4) 0.012(4) -0.002(4) 0.012(4)
C51A 0.121(8) 0.132(9) 0.221(12) 0.064(8) 0.080(8) 0.067(7)
C52A 0.088(6) 0.130(9) 0.142(8) 0.027(7) -0.001(6) -0.017(6)
C53A 0.194(11) 0.072(7) 0.148(9) -0.018(6) 0.059(9) -0.025(7)
C54A 0.101(7) 0.194(13) 0.152(9) 0.039(9) -0.019(6) 0.018(7)
K1B 0.0435(6) 0.0474(8) 0.0678(7) -0.0018(6) -0.0012(5) 0.0125(5)
Al1B 0.0323(7) 0.0466(10) 0.0436(7) -0.0031(6) -0.0071(5) 0.0157(7)
O1B 0.049(2) 0.103(4) 0.076(3) -0.001(2) -0.0079(19) 0.020(2)
O2B 0.118(4) 0.054(3) 0.116(4) 0.006(3) -0.039(3) -0.001(3)
N1B 0.0333(19) 0.045(3) 0.0388(18) 0.0040(17) -0.0034(15) 0.0149(18)
N2B 0.041(2) 0.050(3) 0.044(2) -0.0024(19) -0.0124(16) 0.0180(19)
C1B 0.033(2) 0.051(3) 0.034(2) 0.002(2) 0.0001(17) 0.019(2)
C2B 0.036(3) 0.078(4) 0.044(2) 0.014(2) 0.0069(19) 0.027(3)
C3B 0.050(3) 0.094(5) 0.047(3) 0.026(3) 0.006(2) 0.035(3)
C4B 0.042(3) 0.086(5) 0.049(3) 0.013(3) -0.007(2) 0.033(3)
C5B 0.034(2) 0.070(4) 0.047(3) 0.005(2) -0.0023(19) 0.024(2)
C6B 0.031(2) 0.049(3) 0.038(2) -0.002(2) 0.0015(17) 0.019(2)
C7B 0.040(3) 0.043(3) 0.040(2) 0.000(2) 0.0021(19) 0.020(2)
C8B 0.040(3) 0.039(3) 0.054(3) -0.002(2) 0.006(2) 0.012(2)
C9B 0.057(3) 0.051(4) 0.049(3) 0.010(2) 0.009(2) 0.009(3)
C10B 0.074(4) 0.051(4) 0.043(3) 0.009(2) 0.000(2) 0.021(3)
C11B 0.046(3) 0.051(4) 0.043(2) 0.003(2) -0.005(2) 0.012(2)
C12B 0.039(2) 0.041(3) 0.039(2) 0.000(2) -0.0004(18) 0.014(2)
C13B 0.033(2) 0.042(3) 0.044(2) -0.002(2) -0.0010(18) 0.012(2)
C14B 0.036(2) 0.049(3) 0.043(2) 0.002(2) -0.0029(19) 0.014(2)
C15B 0.040(3) 0.065(4) 0.041(2) -0.001(2) -0.002(2) 0.011(3)
C16B 0.042(3) 0.053(4) 0.050(3) -0.007(3) 0.000(2) 0.009(3)
C17B 0.045(3) 0.051(4) 0.053(3) -0.005(2) 0.002(2) 0.017(3)
C18B 0.036(2) 0.046(3) 0.047(2) -0.003(2) -0.0001(19) 0.017(2)
C19B 0.049(3) 0.051(4) 0.050(3) 0.000(2) -0.005(2) 0.028(3)
C20B 0.062(3) 0.055(4) 0.066(3) 0.002(3) -0.010(3) 0.030(3)
C21B 0.090(4) 0.074(5) 0.066(3) 0.006(3) -0.023(3) 0.046(4)
C22B 0.108(5) 0.074(5) 0.067(4) -0.014(3) -0.046(3) 0.049(4)
C23B 0.083(4) 0.059(4) 0.064(3) -0.012(3) -0.036(3) 0.036(3)
C24B 0.052(3) 0.052(4) 0.048(3) -0.005(2) -0.011(2) 0.028(3)
C25B 0.027(2) 0.050(4) 0.052(3) -0.004(2) -0.0035(19) 0.013(2)
C26B 0.030(2) 0.054(4) 0.052(3) -0.008(2) -0.007(2) 0.011(2)
C27B 0.033(3) 0.072(5) 0.055(3) 0.000(3) 0.002(2) 0.018(3)
C28B 0.038(3) 0.061(4) 0.069(3) 0.011(3) 0.008(2) 0.016(3)
C29B 0.050(3) 0.055(4) 0.078(4) 0.014(3) 0.009(3) 0.021(3)
C30B 0.039(3) 0.056(4) 0.055(3) 0.001(2) 0.001(2) 0.023(3)
C31B 0.037(3) 0.061(4) 0.069(3) -0.017(3) 0.002(2) 0.014(3)
C32B 0.060(4) 0.087(5) 0.090(4) 0.034(4) 0.022(3) 0.026(4)
C33B 0.059(3) 0.052(4) 0.063(3) 0.003(3) 0.005(3) 0.022(3)
C34B 0.042(3) 0.043(3) 0.052(3) -0.002(2) -0.007(2) 0.017(2)
C35B 0.050(3) 0.054(4) 0.055(3) -0.007(3) -0.013(2) 0.023(3)
C36B 0.041(3) 0.058(4) 0.063(3) 0.002(3) -0.014(2) 0.013(3)
C37B 0.056(3) 0.047(4) 0.048(3) 0.001(2) -0.010(2) 0.006(3)
C38B 0.056(3) 0.046(4) 0.045(3) -0.001(2) 0.000(2) 0.009(3)
C39B 0.048(3) 0.039(3) 0.048(3) 0.002(2) -0.001(2) 0.013(2)
C40B 0.049(3) 0.075(5) 0.090(4) -0.032(4) -0.026(3) 0.030(3)
C41B 0.060(3) 0.074(5) 0.059(3) -0.005(3) -0.014(3) 0.009(3)
C42B 0.050(3) 0.060(4) 0.054(3) -0.005(3) 0.002(2) 0.019(3)
C43B 0.059(4) 0.143(8) 0.083(5) 0.006(5) -0.005(3) 0.014(4)
C44B 0.068(4) 0.154(8) 0.083(4) 0.001(5) -0.004(4) 0.055(5)
C45B 0.058(4) 0.067(5) 0.108(5) 0.006(4) -0.010(4) 0.025(3)
C46B 0.057(4) 0.151(8) 0.078(4) -0.030(5) -0.003(3) 0.008(4)

loop_
_atom_type_symbol
_atom_type_description
_atom_type_scat_dispersion_real
_atom_type_scat_dispersion_imag
_atom_type_scat_source
C C 0.0033 0.0016 'International Tables Vol C Tables 4.2.6.8 and 6.1.1.4'
H H 0.0000 0.0000 'International Tables Vol C Tables 4.2.6.8 and 6.1.1.4'
N N 0.0061 0.0033 'International Tables Vol C Tables 4.2.6.8 and 6.1.1.4'
O O 0.0106 0.0060 'International Tables Vol C Tables 4.2.6.8 and 6.1.1.4'
Al Al 0.0645 0.0514 'International Tables Vol C Tables 4.2.6.8 and 6.1.1.4'
K K 0.2009 0.2494 'International Tables Vol C Tables 4.2.6.8 and 6.1.1.4'

loop_
_geom_angle_atom_site_label_1
_geom_angle_atom_site_label_2
_geom_angle_atom_site_label_3
_geom_angle
O1A K1A O2A 144.08(14)
O1A K1A O3A 77.18(16)
O2A K1A O3A 81.08(16)
O1A K1A C15A 114.12(13)
O2A K1A C15A 64.53(15)
O3A K1A C15A 134.69(15)
O1A K1A C14A 116.16(13)
O2A K1A C14A 77.73(14)
O3A K1A C14A 157.05(15)
C15A K1A C14A 24.14(11)
O1A K1A C16A 91.49(12)
O2A K1A C16A 77.02(15)
O3A K1A C16A 123.29(15)
C15A K1A C16A 24.48(12)
C14A K1A C16A 42.70(12)
O1A K1A C13A 95.37(12)
O2A K1A C13A 101.82(13)
O3A K1A C13A 169.76(15)
C15A K1A C13A 42.21(12)
C14A K1A C13A 24.11(10)
C16A K1A C13A 49.07(11)
O1A K1A C3A 82.66(12)
O2A K1A C3A 129.08(15)
O3A K1A C3A 98.74(15)
C15A K1A C3A 125.52(13)
C14A K1A C3A 101.39(12)
C16A K1A C3A 135.17(14)
C13A K1A C3A 87.10(12)
O1A K1A C2A 94.24(13)
O2A K1A C2A 110.20(16)
O3A K1A C2A 80.91(15)
C15A K1A C2A 137.02(13)
C14A K1A C2A 114.69(13)
C16A K1A C2A 155.80(14)
C13A K1A C2A 106.91(13)
C3A K1A C2A 24.01(13)
O1A K1A C17A 71.72(12)
O2A K1A C17A 100.47(14)
O3A K1A C17A 127.19(15)
C15A K1A C17A 42.51(12)
C14A K1A C17A 49.92(11)
C16A K1A C17A 23.47(11)
C13A K1A C17A 42.78(11)
C3A K1A C17A 117.80(14)
C2A K1A C17A 141.76(14)
O1A K1A C18A 73.47(12)
O2A K1A C18A 113.68(14)
O3A K1A C18A 145.63(15)
C15A K1A C18A 49.20(12)
C14A K1A C18A 42.73(11)
C16A K1A C18A 41.64(12)
C13A K1A C18A 24.44(10)
C3A K1A C18A 94.89(13)
C2A K1A C18A 118.43(13)
C17A K1A C18A 24.08(11)
O1A K1A C4A 93.29(12)
O2A K1A C4A 122.53(13)
O3A K1A C4A 121.93(14)
C15A K1A C4A 101.79(12)
C14A K1A C4A 77.66(12)
C16A K1A C4A 113.97(13)
C13A K1A C4A 64.92(11)
C3A K1A C4A 23.74(12)
C2A K1A C4A 42.26(13)
C17A K1A C4A 101.72(13)
C18A K1A C4A 77.64(12)
N2A Al1A N1A 95.63(17)
N2A Al1A C34A 113.71(17)
N1A Al1A C34A 114.30(18)
N2A Al1A C25A 112.65(16)
N1A Al1A C25A 113.95(17)
C34A Al1A C25A 106.61(19)
C43A O1A C46A 103.3(6)
C43A O1A C43C 33.1(7)
C46A O1A C43C 107.0(7)
C43A O1A K1A 121.7(5)
C46A O1A K1A 133.3(4)
C43C O1A K1A 117.3(6)
C47A O2A C50A 103.2(5)
C47A O2A K1A 133.7(4)
C50A O2A K1A 123.2(4)
C52A O3A C53A 113.2(7)
C52A O3A K1A 123.0(5)
C53A O3A K1A 123.5(5)
C12A N1A C5A 104.9(4)
C12A N1A Al1A 134.3(3)
C5A N1A Al1A 120.7(3)
C24A N2A C13A 105.6(3)
C24A N2A Al1A 132.2(3)
C13A N2A Al1A 122.2(3)
C2A C1A C6A 119.3(5)
C2A C1A K1A 76.8(3)
C6A C1A K1A 78.7(3)
C2A C1A H1AA 120.2
C6A C1A H1AA 120.2
K1A C1A H1AA 120.2
C1A C2A C3A 120.0(5)
C1A C2A K1A 79.6(3)
C3A C2A K1A 77.5(3)
C1A C2A H2AA 119.8
C3A C2A H2AA 119.8
K1A C2A H2AA 119.8
C4A C3A C2A 121.8(5)
C4A C3A K1A 79.3(3)
C2A C3A K1A 78.5(3)
C4A C3A H3AA 118.9
C2A C3A H3AA 118.9
K1A C3A H3AA 118.9
C3A C4A C5A 118.8(5)
C3A C4A K1A 77.0(3)
C5A C4A K1A 78.4(3)
C3A C4A H4AA 120.4
C5A C4A H4AA 120.4
K1A C4A H4AA 120.4
N1A C5A C4A 129.1(5)
N1A C5A C6A 111.0(4)
C4A C5A C6A 119.8(5)
N1A C5A K1A 115.2(2)
C4A C5A K1A 77.7(3)
C6A C5A K1A 79.1(3)
C5A C6A C1A 120.1(5)
C5A C6A C7A 106.3(4)
C1A C6A C7A 133.5(5)
C5A C6A K1A 77.0(2)
C1A C6A K1A 77.3(3)
C7A C6A K1A 115.2(3)
C12A C7A C8A 121.2(5)
C12A C7A C6A 106.0(4)
C8A C7A C6A 132.8(5)
C9A C8A C7A 118.6(6)
C9A C8A H8AA 120.7
C7A C8A H8AA 120.7
C8A C9A C10A 120.6(5)
C8A C9A H9AA 119.7
C10A C9A H9AA 119.7
C11A C10A C9A 121.7(5)
C11A C10A H10A 119.1
C9A C10A H10A 119.1
C10A C11A C12A 118.3(5)
C10A C11A H11A 120.9
C12A C11A H11A 120.9
N1A C12A C7A 111.7(4)
N1A C12A C11A 128.6(5)
C7A C12A C11A 119.6(5)
C14A C13A N2A 129.1(4)
C14A C13A C18A 120.2(4)
N2A C13A C18A 110.7(4)
C14A C13A K1A 77.3(3)
N2A C13A K1A 114.8(3)
C18A C13A K1A 78.8(3)
C15A C14A C13A 119.0(4)
C15A C14A K1A 77.3(3)
C13A C14A K1A 78.6(3)
C15A C14A H14A 120.3
C13A C14A H14A 120.3
K1A C14A H14A 120.3
C14A C15A C16A 120.2(4)
C14A C15A K1A 78.6(3)
C16A C15A K1A 78.7(3)
C14A C15A H15A 119.7
C16A C15A H15A 119.7
K1A C15A H15A 119.7
C17A C16A C15A 121.7(4)
C17A C16A K1A 79.6(3)
C15A C16A K1A 76.8(3)
C17A C16A H16A 119.1
C15A C16A H16A 119.1
K1A C16A H16A 119.1
C16A C17A C18A 118.8(4)
C16A C17A K1A 77.0(3)
C18A C17A K1A 78.1(3)
C16A C17A H17A 120.4
C18A C17A H17A 120.4
K1A C17A H17A 120.4
C17A C18A C13A 120.0(4)
C17A C18A C19A 133.6(4)
C13A C18A C19A 106.4(4)
C17A C18A K1A 77.8(3)
C13A C18A K1A 76.7(3)
C19A C18A K1A 114.7(3)
C20A C19A C24A 120.0(4)
C20A C19A C18A 134.1(4)
C24A C19A C18A 105.9(4)
C21A C20A C19A 120.0(4)
C21A C20A H20A 120.0
C19A C20A H20A 120.0
C20A C21A C22A 120.3(4)
C20A C21A H21A 119.9
C22A C21A H21A 119.9
C23A C22A C21A 121.6(4)
C23A C22A H22A 119.2
C21A C22A H22A 119.2
C22A C23A C24A 118.3(4)
C22A C23A H23A 120.8
C24A C23A H23A 120.8
N2A C24A C23A 128.8(4)
N2A C24A C19A 111.4(4)
C23A C24A C19A 119.8(4)
C26A C25A C30A 115.9(4)
C26A C25A Al1A 117.4(3)
C30A C25A Al1A 126.2(3)
C27A C26A C25A 121.6(4)
C27A C26A C31A 116.3(5)
C25A C26A C31A 122.1(4)
C28A C27A C26A 121.3(5)
C28A C27A H27A 119.4
C26A C27A H27A 119.4
C29A C28A C27A 117.9(4)
C29A C28A C32A 121.9(5)
C27A C28A C32A 120.1(5)
C28A C29A C30A 122.7(4)
C28A C29A H29A 118.7
C30A C29A H29A 118.7
C29A C30A C25A 120.6(4)
C29A C30A C33A 115.8(4)
C25A C30A C33A 123.6(4)
C26A C31A H31A 109.5
C26A C31A H31B 109.5
H31A C31A H31B 109.5
C26A C31A H31C 109.5
H31A C31A H31C 109.5
H31B C31A H31C 109.5
C28A C32A H32A 109.5
C28A C32A H32B 109.5
H32A C32A H32B 109.5
C28A C32A H32C 109.5
H32A C32A H32C 109.5
H32B C32A H32C 109.5
C30A C33A H33A 109.5
C30A C33A H33B 109.5
H33A C33A H33B 109.5
C30A C33A H33C 109.5
H33A C33A H33C 109.5
H33B C33A H33C 109.5
C39A C34A C35A 115.2(4)
C39A C34A Al1A 117.6(3)
C35A C34A Al1A 126.2(3)
C36A C35A C34A 121.4(4)
C36A C35A C40A 116.1(4)
C34A C35A C40A 122.5(4)
C37A C36A C35A 122.6(4)
C37A C36A H36A 118.7
C35A C36A H36A 118.7
C38A C37A C36A 116.6(5)
C38A C37A C41A 123.0(5)
C36A C37A C41A 120.4(5)
C37A C38A C39A 122.5(5)
C37A C38A H38A 118.7
C39A C38A H38A 118.7
C38A C39A C34A 121.6(4)
C38A C39A C42A 117.0(4)
C34A C39A C42A 121.4(4)
C35A C40A H40A 109.5
C35A C40A H40B 109.5
H40A C40A H40B 109.5
C35A C40A H40C 109.5
H40A C40A H40C 109.5
H40B C40A H40C 109.5
C37A C41A H41A 109.5
C37A C41A H41B 109.5
H41A C41A H41B 109.5
C37A C41A H41C 109.5
H41A C41A H41C 109.5
H41B C41A H41C 109.5
C39A C42A H42A 109.5
C39A C42A H42B 109.5
H42A C42A H42B 109.5
C39A C42A H42C 109.5
H42A C42A H42C 109.5
H42B C42A H42C 109.5
O1A C43A C44A 101.5(8)
O1A C43A H43A 111.5
C44A C43A H43A 111.5
O1A C43A H43B 111.5
C44A C43A H43B 111.5
H43A C43A H43B 109.3
O1A C43C C44A 106.3(9)
O1A C43C H43C 110.5
C44A C43C H43C 110.5
O1A C43C H43D 110.5
C44A C43C H43D 110.5
H43C C43C H43D 108.7
C45A C44A C43C 103.3(7)
C45A C44A C43A 106.3(6)
C43C C44A C43A 30.3(7)
C45A C44A H44A 110.5
C43C C44A H44A 135.8
C43A C44A H44A 110.5
C45A C44A H44B 110.5
C43C C44A H44B 84.1
C43A C44A H44B 110.5
H44A C44A H44B 108.7
C45A C44A H44C 111.1
C43C C44A H44C 111.1
C43A C44A H44C 82.4
H44A C44A H44C 29.8
H44B C44A H44C 130.3
C45A C44A H44D 111.1
C43C C44A H44D 111.1
C43A C44A H44D 132.7
H44A C44A H44D 82.5
H44B C44A H44D 28.5
H44C C44A H44D 109.1
C44A C45A C46A 101.9(5)
C44A C45A H45A 111.4
C46A C45A H45A 111.4
C44A C45A H45B 111.4
C46A C45A H45B 111.4
H45A C45A H45B 109.2
O1A C46A C45A 106.7(5)
O1A C46A H46A 110.4
C45A C46A H46A 110.4
O1A C46A H46B 110.4
C45A C46A H46B 110.4
H46A C46A H46B 108.6
O2A C47A C48A 106.0(6)
O2A C47A H47A 110.5
C48A C47A H47A 110.5
O2A C47A H47B 110.5
C48A C47A H47B 110.5
H47A C47A H47B 108.7
C47A C48A C49A 105.2(6)
C47A C48A H48A 110.7
C49A C48A H48A 110.7
C47A C48A H48B 110.7
C49A C48A H48B 110.7
H48A C48A H48B 108.8
C48A C49A C50A 103.8(6)
C48A C49A H49A 111.0
C50A C49A H49A 111.0
C48A C49A H49B 111.0
C50A C49A H49B 111.0
H49A C49A H49B 109.0
O2A C50A C49A 105.4(6)
O2A C50A H50A 110.7
C49A C50A H50A 110.7
O2A C50A H50B 110.7
C49A C50A H50B 110.7
H50A C50A H50B 108.8
C52A C51A H51A 109.5
C52A C51A H51B 109.5
H51A C51A H51B 109.5
C52A C51A H51C 109.5
H51A C51A H51C 109.5
H51B C51A H51C 109.5
O3A C52A C51A 112.4(8)
O3A C52A H52A 109.1
C51A C52A H52A 109.1
O3A C52A H52B 109.1
C51A C52A H52B 109.1
H52A C52A H52B 107.8
O3A C53A C54A 102.8(8)
O3A C53A H53A 111.2
C54A C53A H53A 111.2
O3A C53A H53B 111.2
C54A C53A H53B 111.2
H53A C53A H53B 109.1
C53A C54A H54A 109.5
C53A C54A H54B 109.5
H54A C54A H54B 109.5
C53A C54A H54C 109.5
H54A C54A H54C 109.5
H54B C54A H54C 109.5
O2B K1B O1B 94.44(15)
O2B K1B C9B 118.02(16)
O1B K1B C9B 91.19(14)
O2B K1B C18B 85.88(16)
O1B K1B C18B 135.33(13)
C9B K1B C18B 127.76(14)
O2B K1B C10B 115.96(15)
O1B K1B C10B 116.70(14)
C9B K1B C10B 25.78(13)
C18B K1B C10B 102.74(14)
O2B K1B C8B 136.70(16)
O1B K1B C8B 74.31(13)
C9B K1B C8B 25.39(12)
C18B K1B C8B 131.45(14)
C10B K1B C8B 44.94(13)
O2B K1B C17B 70.80(17)
O1B K1B C17B 114.12(13)
C9B K1B C17B 153.18(14)
C18B K1B C17B 25.59(12)
C10B K1B C17B 127.66(14)
C8B K1B C17B 152.09(14)
O2B K1B C13B 111.34(16)
O1B K1B C13B 127.24(13)
C9B K1B C13B 113.13(13)
C18B K1B C13B 25.55(13)
C10B K1B C13B 92.79(13)
C8B K1B C13B 108.38(13)
C17B K1B C13B 44.59(13)
O2B K1B C11B 130.89(14)
O1B K1B C11B 125.38(14)
C9B K1B C11B 44.79(13)
C18B K1B C11B 83.80(13)
C10B K1B C11B 24.87(13)
C8B K1B C11B 52.31(13)
C17B K1B C11B 109.32(13)
C13B K1B C11B 69.12(12)
O2B K1B C7B 161.68(16)
O1B K1B C7B 82.56(13)
C9B K1B C7B 44.34(13)
C18B K1B C7B 108.98(13)
C10B K1B C7B 51.50(13)
C8B K1B C7B 25.27(12)
C17B K1B C7B 126.90(14)
C13B K1B C7B 84.31(12)
C11B K1B C7B 44.40(12)
O2B K1B C12B 155.83(13)
O1B K1B C12B 106.72(13)
C9B K1B C12B 51.56(13)
C18B K1B C12B 87.06(13)
C10B K1B C12B 43.79(13)
C8B K1B C12B 44.41(12)
C17B K1B C12B 109.31(13)
C13B K1B C12B 64.72(12)
C11B K1B C12B 25.09(11)
C7B K1B C12B 24.97(11)
O2B K1B C16B 81.62(17)
O1B K1B C16B 92.14(13)
C9B K1B C16B 159.75(15)
C18B K1B C16B 43.61(12)
C10B K1B C16B 143.14(14)
C8B K1B C16B 139.11(14)
C17B K1B C16B 24.34(12)
C13B K1B C16B 50.42(12)
C11B K1B C16B 119.33(13)
C7B K1B C16B 116.47(14)
C12B K1B C16B 108.50(13)
N1B Al1B N2B 96.13(17)
N1B Al1B C34B 114.46(18)
N2B Al1B C34B 111.89(19)
N1B Al1B C25B 112.27(17)
N2B Al1B C25B 115.82(19)
C34B Al1B C25B 106.4(2)
C43B O1B C46B 108.3(5)
C43B O1B K1B 115.3(3)
C46B O1B K1B 133.7(4)
C47B O2B C50B 107.0(6)
C47B O2B K1B 141.4(5)
C50B O2B K1B 110.2(5)
C12B N1B C1B 104.7(3)
C12B N1B Al1B 121.5(3)
C1B N1B Al1B 132.8(3)
C13B N2B C24B 104.4(4)
C13B N2B Al1B 122.1(3)
C24B N2B Al1B 133.0(3)
N1B C1B C2B 128.5(4)
N1B C1B C6B 111.3(4)
C2B C1B C6B 120.2(4)
C3B C2B C1B 118.2(5)
C3B C2B H2BA 120.9
C1B C2B H2BA 120.9
C2B C3B C4B 121.6(5)
C2B C3B H3BA 119.2
C4B C3B H3BA 119.2
C5B C4B C3B 120.9(4)
C5B C4B H4BA 119.6
C3B C4B H4BA 119.6
C4B C5B C6B 118.9(4)
C4B C5B H5BA 120.5
C6B C5B H5BA 120.5
C5B C6B C1B 120.3(4)
C5B C6B C7B 133.4(4)
C1B C6B C7B 106.3(4)
C8B C7B C12B 120.0(4)
C8B C7B C6B 134.0(4)
C12B C7B C6B 106.0(4)
C8B C7B K1B 74.3(3)
C12B C7B K1B 78.7(3)
C6B C7B K1B 116.4(3)
C9B C8B C7B 119.3(4)
C9B C8B K1B 75.3(3)
C7B C8B K1B 80.4(3)
C9B C8B H8BA 120.4
C7B C8B H8BA 120.4
K1B C8B H8BA 114.5
C8B C9B C10B 120.5(5)
C8B C9B K1B 79.3(3)
C10B C9B K1B 78.3(3)
C8B C9B H9BA 119.8
C10B C9B H9BA 119.8
K1B C9B H9BA 113.1
C11B C10B C9B 121.6(5)
C11B C10B K1B 81.0(3)
C9B C10B K1B 76.0(3)
C11B C10B H10B 119.2
C9B C10B H10B 119.2
K1B C10B H10B 114.1
C10B C11B C12B 118.5(4)
C10B C11B K1B 74.1(3)
C12B C11B K1B 79.1(3)
C10B C11B H11B 120.8
C12B C11B H11B 120.8
K1B C11B H11B 116.9
N1B C12B C7B 111.7(4)
N1B C12B C11B 128.1(4)
C7B C12B C11B 120.1(4)
N1B C12B K1B 118.6(3)
C7B C12B K1B 76.3(3)
C11B C12B K1B 75.8(3)
N2B C13B C18B 111.7(4)
N2B C13B C14B 128.0(5)
C18B C13B C14B 120.4(4)
N2B C13B K1B 112.2(3)
C18B C13B K1B 73.1(3)
C14B C13B K1B 83.7(3)
C15B C14B C13B 117.8(5)
C15B C14B K1B 78.6(3)
C13B C14B K1B 71.8(3)
C15B C14B H14B 121.1
C13B C14B H14B 121.1
K1B C14B H14B 119.5
C14B C15B C16B 121.8(5)
C14B C15B K1B 77.7(3)
C16B C15B K1B 74.6(3)
C14B C15B H15B 119.1
C16B C15B H15B 119.1
K1B C15B H15B 119.5
C17B C16B C15B 120.2(5)
C17B C16B K1B 72.7(3)
C15B C16B K1B 81.3(3)
C17B C16B H16B 119.9
C15B C16B H16B 119.9
K1B C16B H16B 116.8
C16B C17B C18B 119.6(5)
C16B C17B K1B 83.0(3)
C18B C17B K1B 75.0(3)
C16B C17B H17B 120.2
C18B C17B H17B 120.2
K1B C17B H17B 112.3
C17B C18B C13B 120.2(4)
C17B C18B C19B 133.6(5)
C13B C18B C19B 106.2(4)
C17B C18B K1B 79.4(3)
C13B C18B K1B 81.4(3)
C19B C18B K1B 107.7(3)
C20B C19B C24B 121.0(5)
C20B C19B C18B 133.2(5)
C24B C19B C18B 105.8(4)
C21B C20B C19B 118.7(6)
C21B C20B H20B 120.7
C19B C20B H20B 120.7
C20B C21B C22B 120.2(6)
C20B C21B H21B 119.9
C22B C21B H21B 119.9
C23B C22B C21B 122.5(5)
C23B C22B H22B 118.7
C21B C22B H22B 118.7
C22B C23B C24B 118.5(6)
C22B C23B H23B 120.7
C24B C23B H23B 120.7
N2B C24B C23B 129.0(5)
N2B C24B C19B 111.8(4)
C23B C24B C19B 119.1(5)
C30B C25B C26B 116.0(5)
C30B C25B Al1B 116.7(3)
C26B C25B Al1B 126.7(4)
C27B C26B C25B 120.4(5)
C27B C26B C31B 116.8(5)
C25B C26B C31B 122.8(5)
C28B C27B C26B 122.7(5)
C28B C27B H27B 118.6
C26B C27B H27B 118.6
C27B C28B C29B 117.5(5)
C27B C28B C32B 120.6(5)
C29B C28B C32B 121.9(6)
C28B C29B C30B 122.0(6)
C28B C29B H29B 119.0
C30B C29B H29B 119.0
C29B C30B C25B 121.5(5)
C29B C30B C33B 116.3(5)
C25B C30B C33B 122.2(5)
C26B C31B H31D 109.5
C26B C31B H31E 109.5
H31D C31B H31E 109.5
C26B C31B H31F 109.5
H31D C31B H31F 109.5
H31E C31B H31F 109.5
C28B C32B H32D 109.5
C28B C32B H32E 109.5
H32D C32B H32E 109.5
C28B C32B H32F 109.5
H32D C32B H32F 109.5
H32E C32B H32F 109.5
C30B C33B H33D 109.5
C30B C33B H33E 109.5
H33D C33B H33E 109.5
C30B C33B H33F 109.5
H33D C33B H33F 109.5
H33E C33B H33F 109.5
C35B C34B C39B 115.6(4)
C35B C34B Al1B 116.4(3)
C39B C34B Al1B 127.8(3)
C36B C35B C34B 121.6(5)
C36B C35B C40B 117.5(4)
C34B C35B C40B 120.8(4)
C37B C36B C35B 122.2(5)
C37B C36B H36B 118.9
C35B C36B H36B 118.9
C36B C37B C38B 116.9(4)
C36B C37B C41B 121.6(5)
C38B C37B C41B 121.5(5)
C37B C38B C39B 123.3(5)
C37B C38B H38B 118.3
C39B C38B H38B 118.3
C38B C39B C34B 120.3(4)
C38B C39B C42B 116.7(4)
C34B C39B C42B 123.1(4)
C35B C40B H40D 109.5
C35B C40B H40E 109.5
H40D C40B H40E 109.5
C35B C40B H40F 109.5
H40D C40B H40F 109.5
H40E C40B H40F 109.5
C37B C41B H41D 109.5
C37B C41B H41E 109.5
H41D C41B H41E 109.5
C37B C41B H41F 109.5
H41D C41B H41F 109.5
H41E C41B H41F 109.5
C39B C42B H42D 109.5
C39B C42B H42E 109.5
H42D C42B H42E 109.5
C39B C42B H42F 109.5
H42D C42B H42F 109.5
H42E C42B H42F 109.5
O1B C43B C44B 109.3(6)
O1B C43B K1B 43.6(3)
C44B C43B K1B 152.8(5)
O1B C43B H43X 109.8
C44B C43B H43X 109.8
K1B C43B H43X 84.1
O1B C43B H43Y 109.8
C44B C43B H43Y 109.8
K1B C43B H43Y 86.3
H43X C43B H43Y 108.3
C43B C44B C45B 106.5(6)
C43B C44B H44X 110.4
C45B C44B H44X 110.4
C43B C44B H44Y 110.4
C45B C44B H44Y 110.4
H44X C44B H44Y 108.6
C44B C45B C46B 105.1(5)
C44B C45B H45C 110.7
C46B C45B H45C 110.7
C44B C45B H45D 110.7
C46B C45B H45D 110.7
H45C C45B H45D 108.8
O1B C46B C45B 108.5(5)
O1B C46B H46C 110.0
C45B C46B H46C 110.0
O1B C46B H46D 110.0
C45B C46B H46D 110.0
H46C C46B H46D 108.4
C48C C47B C48B 50.5(9)
C48C C47B O2B 103.7(9)
C48B C47B O2B 106.7(9)
C48C C47B H47C 145.1
C48B C47B H47C 110.4
O2B C47B H47C 110.4
C48C C47B H47D 64.5
C48B C47B H47D 110.4
O2B C47B H47D 110.4
H47C C47B H47D 108.6
C48C C47B H47E 111.0
C48B C47B H47E 63.0
O2B C47B H47E 111.0
H47C C47B H47E 49.4
H47D C47B H47E 138.1
C48C C47B H47F 111.0
C48B C47B H47F 141.5
O2B C47B H47F 111.0
H47C C47B H47F 63.4
H47D C47B H47F 48.2
H47E C47B H47F 109.0
C47B C48B C49B 105.1(12)
C47B C48B H48C 110.7
C49B C48B H48C 110.7
C47B C48B H48D 110.7
C49B C48B H48D 110.7
H48C C48B H48D 108.8
C50B C49B C48B 108.4(12)
C50B C49B H49C 110.0
C48B C49B H49C 110.0
C50B C49B H49D 110.0
C48B C49B H49D 110.0
H49C C49B H49D 108.4
C47B C48C C49C 106.1(12)
C47B C48C H48E 110.5
C49C C48C H48E 110.5
C47B C48C H48F 110.5
C49C C48C H48F 110.5
H48E C48C H48F 108.7
C50B C49C C48C 106.9(12)
C50B C49C H49E 110.4
C48C C49C H49E 110.4
C50B C49C H49F 110.3
C48C C49C H49F 110.4
H49E C49C H49F 108.6
C49C C50B C49B 60.8(9)
C49C C50B O2B 104.2(10)
C49B C50B O2B 104.3(8)
C49C C50B K1B 130.9(9)
C49B C50B K1B 147.5(7)
O2B C50B K1B 46.4(4)
C49C C50B H50C 54.0
C49B C50B H50C 110.9
O2B C50B H50C 110.9
K1B C50B H50C 95.5
C49C C50B H50D 144.8
C49B C50B H50D 110.9
O2B C50B H50D 110.9
K1B C50B H50D 76.0
H50C C50B H50D 108.9
C49C C50B H50E 110.9
C49B C50B H50E 144.7
O2B C50B H50E 110.9
K1B C50B H50E 65.8
H50C C50B H50E 58.4
H50D C50B H50E 54.1
C49C C50B H50F 110.9
C49B C50B H50F 53.9
O2B C50B H50F 110.9
K1B C50B H50F 116.3
H50C C50B H50F 138.0
H50D C50B H50F 58.4
H50E C50B H50F 108.9

loop_
_geom_bond_atom_site_label_1
_geom_bond_atom_site_label_2
_geom_bond_distance
K1A O1A 2.731(4)
K1A O2A 2.740(4)
K1A O3A 2.797(6)
K1A C15A 3.313(5)
K1A C14A 3.329(5)
K1A C16A 3.336(5)
K1A C13A 3.346(5)
K1A C3A 3.352(5)
K1A C2A 3.364(5)
K1A C17A 3.368(5)
K1A C18A 3.372(5)
K1A C4A 3.380(5)
Al1A N2A 1.916(4)
Al1A N1A 1.920(4)
Al1A C34A 2.019(4)
Al1A C25A 2.027(4)
O1A C43A 1.413(11)
O1A C46A 1.426(7)
O1A C43C 1.446(14)
O2A C47A 1.410(7)
O2A C50A 1.446(8)
O3A C52A 1.402(9)
O3A C53A 1.454(11)
N1A C12A 1.397(5)
N1A C5A 1.403(6)
N2A C24A 1.395(5)
N2A C13A 1.397(5)
C1A C2A 1.382(8)
C1A C6A 1.416(7)
C1A H1AA 1.0000
C2A C3A 1.397(8)
C2A H2AA 1.0000
C3A C4A 1.385(7)
C3A H3AA 1.0000
C4A C5A 1.406(6)
C4A H4AA 1.0000
C5A C6A 1.409(7)
C6A C7A 1.436(7)
C7A C12A 1.403(7)
C7A C8A 1.408(7)
C8A C9A 1.371(8)
C8A H8AA 0.9500
C9A C10A 1.399(8)
C9A H9AA 0.9500
C10A C11A 1.388(7)
C10A H10A 0.9500
C11A C12A 1.404(6)
C11A H11A 0.9500
C13A C14A 1.394(6)
C13A C18A 1.422(6)
C14A C15A 1.389(7)
C14A H14A 1.0000
C15A C16A 1.410(7)
C15A H15A 1.0000
C16A C17A 1.364(7)
C16A H16A 1.0000
C17A C18A 1.406(6)
C17A H17A 1.0000
C18A C19A 1.434(6)
C19A C20A 1.393(6)
C19A C24A 1.417(6)
C20A C21A 1.364(7)
C20A H20A 0.9500
C21A C22A 1.394(7)
C21A H21A 0.9500
C22A C23A 1.389(6)
C22A H22A 0.9500
C23A C24A 1.398(6)
C23A H23A 0.9500
C25A C26A 1.412(7)
C25A C30A 1.424(6)
C26A C27A 1.400(6)
C26A C31A 1.516(6)
C27A C28A 1.384(7)
C27A H27A 0.9500
C28A C29A 1.366(7)
C28A C32A 1.534(7)
C29A C30A 1.393(6)
C29A H29A 0.9500
C30A C33A 1.495(7)
C31A H31A 0.9800
C31A H31B 0.9800
C31A H31C 0.9800
C32A H32A 0.9800
C32A H32B 0.9800
C32A H32C 0.9800
C33A H33A 0.9800
C33A H33B 0.9800
C33A H33C 0.9800
C34A C39A 1.416(6)
C34A C35A 1.422(6)
C35A C36A 1.387(7)
C35A C40A 1.522(7)
C36A C37A 1.386(7)
C36A H36A 0.9500
C37A C38A 1.382(7)
C37A C41A 1.512(7)
C38A C39A 1.388(6)
C38A H38A 0.9500
C39A C42A 1.519(6)
C40A H40A 0.9800
C40A H40B 0.9800
C40A H40C 0.9800
C41A H41A 0.9800
C41A H41B 0.9800
C41A H41C 0.9800
C42A H42A 0.9800
C42A H42B 0.9800
C42A H42C 0.9800
C43A C44A 1.603(13)
C43A H43A 0.9900
C43A H43B 0.9900
C43C C44A 1.475(14)
C43C H43C 0.9900
C43C H43D 0.9900
C44A C45A 1.460(9)
C44A H44A 0.9900
C44A H44B 0.9900
C44A H44C 0.9900
C44A H44D 0.9900
C45A C46A 1.494(9)
C45A H45A 0.9900
C45A H45B 0.9900
C46A H46A 0.9900
C46A H46B 0.9900
C47A C48A 1.438(10)
C47A H47A 0.9900
C47A H47B 0.9900
C48A C49A 1.485(10)
C48A H48A 0.9900
C48A H48B 0.9900
C49A C50A 1.509(9)
C49A H49A 0.9900
C49A H49B 0.9900
C50A H50A 0.9900
C50A H50B 0.9900
C51A C52A 1.493(12)
C51A H51A 0.9800
C51A H51B 0.9800
C51A H51C 0.9800
C52A H52A 0.9900
C52A H52B 0.9900
C53A C54A 1.528(14)
C53A H53A 0.9900
C53A H53B 0.9900
C54A H54A 0.9800
C54A H54B 0.9800
C54A H54C 0.9800
K1B O2B 2.625(5)
K1B O1B 2.682(4)
K1B C9B 3.124(5)
K1B C18B 3.129(4)
K1B C10B 3.152(5)
K1B C8B 3.172(5)
K1B C17B 3.185(5)
K1B C13B 3.234(5)
K1B C11B 3.238(5)
K1B C7B 3.249(5)
K1B C12B 3.280(5)
K1B C16B 3.311(5)
Al1B N1B 1.918(4)
Al1B N2B 1.931(5)
Al1B C34B 2.022(5)
Al1B C25B 2.025(5)
O1B C43B 1.400(8)
O1B C46B 1.413(7)
O2B C47B 1.428(10)
O2B C50B 1.437(10)
N1B C12B 1.395(6)
N1B C1B 1.395(5)
N2B C13B 1.403(6)
N2B C24B 1.403(6)
C1B C2B 1.396(6)
C1B C6B 1.415(6)
C2B C3B 1.390(6)
C2B H2BA 0.9500
C3B C4B 1.398(7)
C3B H3BA 0.9500
C4B C5B 1.365(7)
C4B H4BA 0.9500
C5B C6B 1.407(6)
C5B H5BA 0.9500
C6B C7B 1.422(6)
C7B C8B 1.406(7)
C7B C12B 1.412(6)
C8B C9B 1.384(7)
C8B H8BA 0.9500
C9B C10B 1.400(7)
C9B H9BA 0.9500
C10B C11B 1.378(7)
C10B H10B 0.9500
C11B C12B 1.416(6)
C11B H11B 0.9500
C13B C18B 1.410(7)
C13B C14B 1.413(6)
C14B C15B 1.390(7)
C14B H14B 0.9500
C15B C16B 1.403(8)
C15B H15B 0.9500
C16B C17B 1.375(7)
C16B H16B 0.9500
C17B C18B 1.400(7)
C17B H17B 0.9500
C18B C19B 1.438(6)
C19B C20B 1.400(7)
C19B C24B 1.413(7)
C20B C21B 1.380(7)
C20B H20B 0.9500
C21B C22B 1.392(9)
C21B H21B 0.9500
C22B C23B 1.366(8)
C22B H22B 0.9500
C23B C24B 1.412(6)
C23B H23B 0.9500
C25B C30B 1.411(7)
C25B C26B 1.433(6)
C26B C27B 1.396(7)
C26B C31B 1.504(8)
C27B C28B 1.375(8)
C27B H27B 0.9500
C28B C29B 1.384(7)
C28B C32B 1.511(8)
C29B C30B 1.395(7)
C29B H29B 0.9500
C30B C33B 1.519(7)
C31B H31D 0.9800
C31B H31E 0.9800
C31B H31F 0.9800
C32B H32D 0.9800
C32B H32E 0.9800
C32B H32F 0.9800
C33B H33D 0.9800
C33B H33E 0.9800
C33B H33F 0.9800
C34B C35B 1.421(6)
C34B C39B 1.422(6)
C35B C36B 1.398(7)
C35B C40B 1.515(7)
C36B C37B 1.374(7)
C36B H36B 0.9500
C37B C38B 1.375(7)
C37B C41B 1.511(7)
C38B C39B 1.403(6)
C38B H38B 0.9500
C39B C42B 1.503(7)
C40B H40D 0.9800
C40B H40E 0.9800
C40B H40F 0.9800
C41B H41D 0.9800
C41B H41E 0.9800
C41B H41F 0.9800
C42B H42D 0.9800
C42B H42E 0.9800
C42B H42F 0.9800
C43B C44B 1.462(8)
C43B H43X 0.9900
C43B H43Y 0.9900
C44B C45B 1.478(9)
C44B H44X 0.9900
C44B H44Y 0.9900
C45B C46B 1.483(9)
C45B H45C 0.9900
C45B H45D 0.9900
C46B H46C 0.9900
C46B H46D 0.9900
C47B C48C 1.392(16)
C47B C48B 1.416(17)
C47B H47C 0.9900
C47B H47D 0.9900
C47B H47E 0.9900
C47B H47F 0.9900
C48B C49B 1.483(18)
C48B H48C 0.9900
C48B H48D 0.9900
C49B C50B 1.430(15)
C49B H49C 0.9900
C49B H49D 0.9900
C48C C49C 1.501(19)
C48C H48E 0.9900
C48C H48F 0.9900
C49C C50B 1.285(15)
C49C H49E 0.9900
C49C H49F 0.9900
C50B H50C 0.9900
C50B H50D 0.9900
C50B H50E 0.9900
C50B H50F 0.9900
